data_7211621
loop_
_publ_author_name
'Gaeta, Carmine'
'Troisi, Francesco'
'Gavuzzo, Enrico'
'Camalli, Mercedes'
'Campi, Gaetano'
'Neri, Placido'

_publ_section_title
;
 Solid-state assembly of oxyfunctionalized calix[4]arene derivatives
;
_journal_issue 3
_journal_name_full CrystEngComm
_journal_page_first 880
_journal_paper_doi 10.1039/b911108e
_journal_volume 12
_journal_year 2010
_chemical_compound_source
;
;
_chemical_formula_moiety 'C50 H69 O10, C H3 O, O'
_chemical_formula_sum 'C51 H72 O12'
_chemical_formula_weight 876.12
_chemical_name_systematic ?
_space_group_IT_number 14
_symmetry_cell_setting monoclinic
_symmetry_Int_Tables_number 14
_symmetry_space_group_name_Hall '-P 2yn'
_symmetry_space_group_name_H-M 'P 1 21/n 1'
_cell_angle_alpha 90.00
_cell_angle_beta 91.67(3)
_cell_angle_gamma 90.00
_cell_formula_units_Z 4
_cell_length_a 16.099(5)
_cell_length_b 18.769(7)
_cell_length_c 16.860(6)
_cell_measurement_radiation CuK\a
_cell_measurement_reflns_used 25
_cell_measurement_temperature 293
_cell_measurement_theta_max 30.00
_cell_measurement_theta_min 15.00
_cell_measurement_wavelength 1.54178
_cell_volume 5092(3)
_computing_cell_refinement ' MSC/AFC DiffractometerControl Software (MSC,1988)'
_computing_data_collection ' MSC/AFC DiffractometerControl Software (MSC,1988)'
_computing_data_reduction 'TEXSAN Process (MSC,1985)'
_computing_molecular_graphics
; SIR2008 (part of IL MILIONE structure determination and refinement package)
Burla, M.C., Caliandro, R., Camalli, M., Carrozzini, B.,
Cascarano, G.L., De Caro, L., Giacovazzo, C., Polidori, G.,
Siliqi, D., Spagna, R.:
J. Appl. Crystallogr. 40, 609-613 (2007)
;
_computing_publication_material
; SIR2008 (part of IL MILIONE structure determination and refinement package)
Burla, M.C., Caliandro, R., Camalli, M., Carrozzini, B.,
Cascarano, G.L., De Caro, L., Giacovazzo, C., Polidori, G.,
Siliqi, D., Spagna, R.:
J. Appl. Crystallogr. 40, 609-613 (2007)
;
_computing_structure_refinement
; SIR2008 (part of IL MILIONE structure determination and refinement package)
Burla, M.C., Caliandro, R., Camalli, M., Carrozzini, B.,
Cascarano, G.L., De Caro, L., Giacovazzo, C., Polidori, G.,
Siliqi, D., Spagna, R.:
J. Appl. Crystallogr. 40, 609-613 (2007)
;
_computing_structure_solution
; SIR2008 (part of IL MILIONE structure determination and refinement package)
Burla, M.C., Caliandro, R., Camalli, M., Carrozzini, B.,
Cascarano, G.L., De Caro, L., Giacovazzo, C., Polidori, G.,
Siliqi, D., Spagna, R.:
J. Appl. Crystallogr. 40, 609-613 (2007)
;
_diffrn_ambient_temperature 293
_diffrn_measured_fraction_theta_full 62.13
_diffrn_measured_fraction_theta_max 62.13
_diffrn_radiation_monochromator graphite
_diffrn_radiation_source 'Rigaku AFC-5 Diffractometer'
_diffrn_radiation_type CuK\a
_diffrn_radiation_wavelength 1.54178
_diffrn_reflns_av_R_equivalents 0.022
_diffrn_reflns_av_unetI/netI 7.824
_diffrn_reflns_limit_h_max 18
_diffrn_reflns_limit_h_min 0
_diffrn_reflns_limit_k_max 21
_diffrn_reflns_limit_k_min 0
_diffrn_reflns_limit_l_max 19
_diffrn_reflns_limit_l_min -19
_diffrn_reflns_number 8829
_diffrn_reflns_theta_full 62.13
_diffrn_reflns_theta_max 62.13
_diffrn_reflns_theta_min 3.52
_exptl_absorpt_coefficient_mu 0.650
_exptl_absorpt_correction_T_max 0.931
_exptl_absorpt_correction_T_min 0.862
_exptl_absorpt_correction_type psi-scan
_exptl_crystal_density_diffrn 1.143
_exptl_crystal_F_000 1892
_exptl_crystal_size_max 0.30
_exptl_crystal_size_mid 0.19
_exptl_crystal_size_min 0.11
_refine_diff_density_max 0.546
_refine_diff_density_min -0.343
_refine_diff_density_rms 0.077
_refine_ls_abs_structure_details
;
;
_refine_ls_extinction_method none
_refine_ls_goodness_of_fit_all 0.865
_refine_ls_goodness_of_fit_gt 0.865
_refine_ls_hydrogen_treatment constr
_refine_ls_matrix_type full
_refine_ls_number_constraints 0
_refine_ls_number_parameters 562
_refine_ls_number_reflns 5447
_refine_ls_number_restraints 2
_refine_ls_R_factor_all 0.095
_refine_ls_R_factor_gt 0.095
_refine_ls_shift/su_max 0.012
_refine_ls_shift/su_mean 0.001
_refine_ls_structure_factor_coef F
_refine_ls_weighting_details ' w=1/(18.2154+0.3383*F+0.0144*F^2^)'
_refine_ls_weighting_scheme calc
_refine_ls_wR_factor_all 0.148
_refine_ls_wR_factor_gt 0.148
_reflns_d_resolution_high 0.872
_reflns_d_resolution_low 12.540
_reflns_limit_h_max 18
_reflns_limit_h_min 0
_reflns_limit_k_max 21
_reflns_limit_k_min 0
_reflns_limit_l_max 19
_reflns_limit_l_min -19
_reflns_number_gt 5450
_reflns_number_total 8025
_reflns_threshold_expression ' F >3.0 \s(F) '
_cod_data_source_file b911108e.txt
_cod_data_source_block 2_calix4arene_C51H72O12.cif
_cod_depositor_comments
;
The following automatic conversions were performed:

'_symmetry_cell_setting' value 'Monoclinic' changed to 'monoclinic'
according to /home/saulius/struct/CIF-dictionaries/cif_core.dic
dictionary named 'cif_core.dic' version 2.4.2 from
2011-04-26.

'_refine_ls_matrix_type' value 'Full' changed to 'full'
according to /home/saulius/struct/CIF-dictionaries/cif_core.dic
dictionary named 'cif_core.dic' version 2.4.2 from
2011-04-26.

'_atom_site_thermal_displace_type' value 'uani' changed
to 'Uani' according to
/home/saulius/struct/CIF-dictionaries/cif_core.dic dictionary named
'cif_core.dic' version 2.4.2 from 2011-04-26 (61
time).

'_atom_site_thermal_displace_type' value 'uiso' changed to
'Uiso' according to
/home/saulius/struct/CIF-dictionaries/cif_core.dic dictionary named
'cif_core.dic' version 2.4.2 from 2011-04-26 (78 times).

Automatic conversion script
Id: cif_fix_values 1891 2012-01-12 08:04:46Z andrius 
;
_cod_original_sg_symbol_H-M 'P 21/n'
_cod_database_code 7211621

loop_
_symmetry_equiv_pos_site_id
_symmetry_equiv_pos_as_xyz
1 +x,+y,+z
2 1/2-x,1/2+y,1/2-z
3 -x,-y,-z
4 1/2+x,1/2-y,1/2+z

loop_
_atom_site_aniso_label
_atom_site_aniso_U_11
_atom_site_aniso_U_12
_atom_site_aniso_U_13
_atom_site_aniso_U_22
_atom_site_aniso_U_23
_atom_site_aniso_U_33
O1 0.045(2) 0.012(2) -0.002(2) 0.055(2) -0.002(2) 0.065(2)
O2 0.068(2) 0.006(2) -0.044(2) 0.056(2) -0.013(2) 0.083(3)
O3 0.063(2) 0.003(2) -0.009(2) 0.053(2) 0.006(2) 0.056(2)
O4 0.087(3) 0.017(2) -0.017(2) 0.054(2) -0.005(1) 0.035(2)
O5 0.046(2) -0.002(2) -0.019(2) 0.055(2) -0.005(2) 0.058(2)
O6 0.044(2) 0.002(2) -0.016(1) 0.056(2) -0.002(2) 0.044(2)
O7 0.055(2) -0.006(2) -0.007(2) 0.054(2) 0.001(2) 0.046(2)
O8 0.041(2) 0.004(1) -0.001(1) 0.056(2) -0.002(1) 0.045(2)
O9 0.068(2) -0.004(2) -0.011(2) 0.067(2) -0.009(2) 0.043(2)
O10 0.053(2) -0.006(2) -0.018(2) 0.063(2) -0.011(2) 0.071(2)
O201 0.23(1) -0.09(1) -0.01(1) 0.44(2) 0.10(2) 0.26(1)
C1 0.047(3) 0.006(2) -0.008(2) 0.039(2) -0.001(2) 0.043(3)
C2 0.049(3) 0.008(2) -0.008(2) 0.040(3) -0.003(2) 0.036(2)
C3 0.048(3) 0.002(2) -0.012(2) 0.052(3) -0.004(2) 0.043(3)
C4 0.055(3) 0.003(2) -0.007(2) 0.048(3) -0.004(2) 0.040(3)
C5 0.057(3) 0.001(2) -0.014(2) 0.043(3) -0.005(2) 0.041(3)
C6 0.050(3) 0.004(2) -0.016(2) 0.033(2) 0.002(2) 0.053(3)
C7 0.061(3) 0.007(3) -0.002(3) 0.088(4) -0.006(3) 0.047(3)
C8 0.088(6) 0.042(9) 0.020(5) 0.38(2) -0.07(1) 0.087(6)
C9 0.102(7) 0.098(8) 0.039(6) 0.24(1) 0.054(8) 0.126(8)
C10 0.139(9) -0.044(8) 0.103(9) 0.15(1) -0.042(9) 0.21(1)
C11 0.059(3) -0.000(2) -0.025(3) 0.047(3) -0.002(2) 0.062(3)
C12 0.045(3) 0.001(2) -0.018(2) 0.039(3) -0.005(2) 0.049(3)
C13 0.041(3) 0.004(2) -0.010(2) 0.054(3) -0.009(2) 0.051(3)
C14 0.049(3) 0.000(2) -0.009(2) 0.060(3) -0.003(2) 0.045(3)
C15 0.045(3) 0.003(2) -0.010(2) 0.050(3) 0.001(2) 0.046(3)
C16 0.041(3) 0.003(2) -0.015(2) 0.048(3) -0.003(2) 0.049(3)
C17 0.057(3) 0.004(2) -0.017(2) 0.046(3) -0.008(2) 0.046(3)
C18 0.056(3) -0.004(3) 0.004(3) 0.083(4) -0.003(3) 0.060(3)
C19 0.057(4) -0.016(4) -0.002(4) 0.142(7) 0.010(5) 0.108(6)
C20 0.095(6) -0.006(5) 0.080(7) 0.125(7) -0.036(7) 0.18(1)
C21 0.093(5) -0.015(5) 0.023(4) 0.112(6) 0.038(5) 0.103(6)
C22 0.053(3) 0.011(2) -0.018(2) 0.050(3) -0.005(2) 0.051(3)
C23 0.053(3) 0.015(2) -0.014(2) 0.044(3) -0.002(2) 0.046(3)
C24 0.062(3) 0.008(2) -0.012(2) 0.055(3) -0.007(2) 0.039(3)
C25 0.063(3) 0.005(3) -0.007(2) 0.058(3) -0.003(2) 0.044(3)
C26 0.058(3) 0.000(2) -0.016(2) 0.053(3) 0.002(2) 0.047(3)
C27 0.057(3) 0.010(2) -0.014(2) 0.041(3) -0.001(2) 0.039(3)
C28 0.056(3) 0.011(2) -0.010(2) 0.041(3) 0.006(2) 0.046(3)
C29 0.089(5) -0.027(4) 0.003(3) 0.109(6) -0.006(4) 0.052(3)
C30 0.20(1) -0.16(1) 0.037(7) 0.26(2) -0.027(8) 0.089(6)
C31 0.22(1) -0.13(1) 0.12(1) 0.24(2) -0.07(1) 0.15(1)
C32 0.16(1) -0.04(1) -0.01(1) 0.20(1) 0.14(1) 0.22(1)
C33 0.066(3) 0.015(2) -0.015(2) 0.049(3) -0.004(2) 0.040(3)
C34 0.045(3) 0.000(2) -0.004(2) 0.049(3) 0.000(2) 0.033(2)
C35 0.050(3) -0.001(2) -0.003(2) 0.047(3) -0.007(2) 0.036(2)
C36 0.050(3) 0.002(2) -0.013(2) 0.051(3) -0.007(2) 0.040(3)
C37 0.040(2) 0.003(2) -0.003(2) 0.053(3) 0.001(2) 0.035(2)
C38 0.042(3) 0.004(2) -0.007(2) 0.048(3) 0.002(2) 0.036(2)
C39 0.047(3) 0.007(2) -0.006(2) 0.043(3) -0.004(2) 0.035(2)
C40 0.080(4) 0.007(3) 0.002(3) 0.058(3) -0.002(2) 0.042(3)
C41 0.086(5) -0.029(5) 0.034(4) 0.130(7) -0.005(5) 0.086(5)
C42 0.161(7) 0.038(5) 0.017(4) 0.079(5) -0.008(3) 0.046(3)
C43 0.132(6) 0.023(5) -0.001(4) 0.091(5) 0.008(3) 0.047(3)
C44 0.059(3) 0.008(2) -0.010(2) 0.042(3) -0.004(2) 0.040(3)
C45 0.054(3) -0.000(3) 0.009(3) 0.075(4) 0.014(3) 0.076(4)
C46 0.119(8) 0.037(7) 0.089(9) 0.123(9) 0.032(9) 0.23(1)
C48 0.065(3) 0.007(3) -0.009(3) 0.064(4) 0.000(3) 0.052(3)
C49 0.092(5) -0.000(4) 0.014(4) 0.090(5) 0.009(4) 0.070(4)
C50 0.080(5) -0.003(4) 0.017(4) 0.108(6) 0.002(4) 0.090(5)
C101 0.36(3) -0.19(3) -0.11(3) 0.48(5) 0.33(4) 0.39(4)

loop_
_atom_site_label
_atom_site_fract_x
_atom_site_fract_y
_atom_site_fract_z
_atom_site_occupancy
_atom_site_U_iso_or_equiv
_atom_site_thermal_displace_type
_atom_site_type_symbol
_atom_site_symmetry_multiplicity
_atom_site_refinement_flags
O1 0.3614(2) 0.2974(2) 0.7940(2) 1.000 0.055(1) Uani o 4 .
O2 0.3339(2) 0.1973(2) 0.9510(2) 1.000 0.070(1) Uani o 4 .
O3 0.4547(2) 0.0907(2) 0.8225(2) 1.000 0.057(1) Uani o 4 .
O4 0.2430(2) 0.1500(2) 0.8216(2) 1.000 0.059(1) Uani o 4 .
O5 0.4638(2) 0.3255(2) 1.0603(2) 1.000 0.054(1) Uani o 4 .
O6 0.5199(2) 0.1925(2) 1.0809(2) 1.000 0.048(1) Uani o 4 .
O7 0.1688(2) 0.0342(2) 0.7178(2) 1.000 0.052(1) Uani o 4 .
O8 0.1069(2) 0.1731(2) 0.7017(2) 1.000 0.047(1) Uani o 4 .
O9 0.4453(2) 0.2615(2) 1.2167(2) 1.000 0.060(1) Uani o 4 .
O10 0.0784(2) 0.0634(2) 0.5697(2) 1.000 0.063(1) Uani o 4 .
O201 0.0894(9) 0.103(1) 0.8787(8) 1.000 0.31(1) Uani o 4 .
C1 0.2864(3) 0.3153(2) 0.8277(3) 1.000 0.043(1) Uani c 4 .
C2 0.2129(3) 0.3026(2) 0.7858(3) 1.000 0.042(1) Uani c 4 .
C3 0.1384(3) 0.3163(3) 0.8218(3) 1.000 0.048(2) Uani c 4 .
C4 0.1359(3) 0.3427(3) 0.9006(3) 1.000 0.048(2) Uani c 4 .
C5 0.2125(3) 0.3539(3) 0.9394(3) 1.000 0.047(2) Uani c 4 .
C6 0.2869(3) 0.3414(2) 0.9049(3) 1.000 0.046(2) Uani c 4 .
C7 0.0533(4) 0.3562(4) 0.9389(3) 1.000 0.065(2) Uani c 4 .
C8 0.0600(6) 0.3719(9) 1.0220(6) 1.000 0.184(8) Uani c 4 .
C9 0.0013(6) 0.4055(7) 0.8924(6) 1.000 0.155(6) Uani c 4 .
C10 0.0013(7) 0.2850(7) 0.9361(8) 1.000 0.166(6) Uani c 4 .
C11 0.3679(3) 0.3549(3) 0.9508(3) 1.000 0.057(2) Uani c 4 .
C12 0.3999(3) 0.2966(2) 1.0067(3) 1.000 0.045(2) Uani c 4 .
C13 0.3857(3) 0.3012(3) 1.0929(3) 1.000 0.049(2) Uani c 4 .
C14 0.3948(3) 0.2384(3) 1.1495(3) 1.000 0.051(2) Uani c 4 .
C15 0.4394(3) 0.1759(3) 1.1121(3) 1.000 0.048(2) Uani c 4 .
C16 0.4543(3) 0.1695(3) 1.0272(3) 1.000 0.046(2) Uani c 4 .
C17 0.4157(3) 0.2246(3) 0.9714(3) 1.000 0.050(2) Uani c 4 .
C18 0.3084(4) 0.2162(4) 1.1824(3) 1.000 0.066(2) Uani c 4 .
C19 0.2482(4) 0.1975(5) 1.1148(5) 1.000 0.102(3) Uani c 4 .
C20 0.2725(6) 0.2788(5) 1.2294(7) 1.000 0.133(5) Uani c 4 .
C21 0.3163(5) 0.1527(5) 1.2356(5) 1.000 0.102(3) Uani c 4 .
C22 0.4753(3) 0.0974(3) 0.9920(3) 1.000 0.052(2) Uani c 4 .
C23 0.4069(3) 0.0566(3) 0.9502(3) 1.000 0.048(2) Uani c 4 .
C24 0.3484(3) 0.0196(3) 0.9942(3) 1.000 0.052(2) Uani c 4 .
C25 0.2846(3) -0.0205(3) 0.9599(3) 1.000 0.056(2) Uani c 4 .
C26 0.2788(3) -0.0206(3) 0.8761(3) 1.000 0.053(2) Uani c 4 .
C27 0.3342(3) 0.0159(2) 0.8309(3) 1.000 0.046(2) Uani c 4 .
C28 0.3993(3) 0.0529(3) 0.8678(3) 1.000 0.048(2) Uani c 4 .
C29 0.2256(5) -0.0615(4) 1.0096(4) 1.000 0.083(3) Uani c 4 .
C30 0.1561(8) -0.0966(8) 0.9660(6) 1.000 0.183(7) Uani c 4 .
C31 0.1982(9) -0.0208(8) 1.0805(7) 1.000 0.201(8) Uani c 4 .
C32 0.2787(8) -0.1253(8) 1.0500(8) 1.000 0.195(7) Uani c 4 .
C33 0.3210(3) 0.0184(3) 0.7405(3) 1.000 0.052(2) Uani c 4 .
C34 0.2500(3) 0.0665(3) 0.7127(3) 1.000 0.042(1) Uani c 4 .
C35 0.2027(3) 0.0450(3) 0.6406(3) 1.000 0.044(2) Uani c 4 .
C36 0.1573(3) 0.0969(3) 0.5873(3) 1.000 0.047(2) Uani c 4 .
C37 0.1445(3) 0.1695(3) 0.6254(3) 1.000 0.043(1) Uani c 4 .
C38 0.1936(3) 0.1940(3) 0.6948(3) 1.000 0.042(1) Uani c 4 .
C39 0.2540(3) 0.1437(2) 0.7379(3) 1.000 0.042(1) Uani c 4 .
C40 0.2036(4) 0.1085(3) 0.5074(3) 1.000 0.060(2) Uani c 4 .
C41 0.2867(5) 0.1455(5) 0.5245(5) 1.000 0.100(3) Uani c 4 .
C42 0.2178(6) 0.0373(4) 0.4665(4) 1.000 0.095(3) Uani c 4 .
C43 0.1507(6) 0.1548(4) 0.4503(4) 1.000 0.090(3) Uani c 4 .
C44 0.2106(3) 0.2727(2) 0.7015(3) 1.000 0.047(2) Uani c 4 .
C45 0.4004(4) 0.3546(3) 0.7512(4) 1.000 0.068(2) Uani c 4 .
C46 0.4807(7) 0.3304(6) 0.7238(8) 1.000 0.155(6) Uani c 4 .
C147 0.529(2) 0.293(2) 0.753(2) 0.382 0.15(1) Uiso c 1 P
C47 0.485(1) 0.272(1) 0.676(1) 0.621 0.156(7) Uiso c 2 P
C48 0.5221(4) 0.0483(3) 0.7973(3) 1.000 0.061(2) Uani c 4 .
C49 0.5744(5) 0.0889(4) 0.7412(4) 1.000 0.084(3) Uani c 4 .
C50 0.6457(5) 0.0459(5) 0.7087(5) 1.000 0.092(3) Uani c 4 .
C101 -0.064(2) 0.021(2) 0.707(1) 1.000 0.41(2) Uani c 4 .
H1c3 0.0872 0.3085 0.7926 1.000 0.062 Uiso h 4 .
H2c5 0.2128 0.3711 0.9930 1.000 0.061 Uiso h 4 .
H3c8 0.0654 0.4226 1.0281 1.000 0.239 Uiso h 4 .
H4c8 0.0113 0.3559 1.0483 1.000 0.239 Uiso h 4 .
H5c8 0.1082 0.3489 1.0450 1.000 0.239 Uiso h 4 .
H6c9 -0.0327 0.3795 0.8547 1.000 0.202 Uiso h 4 .
H7c9 -0.0336 0.4319 0.9270 1.000 0.202 Uiso h 4 .
H8c9 0.0365 0.4378 0.8647 1.000 0.202 Uiso h 4 .
H9c10 0.0136 0.2585 0.9837 1.000 0.215 Uiso h 4 .
H10c10 -0.0570 0.2959 0.9330 1.000 0.215 Uiso h 4 .
H11c10 0.0158 0.2572 0.8908 1.000 0.215 Uiso h 4 .
H12c11 0.4099 0.3632 0.9126 1.000 0.074 Uiso h 4 .
H13c11 0.3606 0.3971 0.9820 1.000 0.074 Uiso h 4 .
H14c13 0.3396 0.3195 1.1214 1.000 0.063 Uiso h 4 .
H15c15 0.4152 0.1436 1.1491 1.000 0.062 Uiso h 4 .
H16c17 0.4539 0.2311 0.9293 1.000 0.065 Uiso h 4 .
H17c19 0.2524 0.1475 1.1033 1.000 0.133 Uiso h 4 .
H18c19 0.1925 0.2084 1.1297 1.000 0.133 Uiso h 4 .
H19c19 0.2617 0.2245 1.0686 1.000 0.133 Uiso h 4 .
H20c20 0.2396 0.3090 1.1950 1.000 0.173 Uiso h 4 .
H21c20 0.2386 0.2605 1.2706 1.000 0.173 Uiso h 4 .
H22c20 0.3177 0.3058 1.2527 1.000 0.173 Uiso h 4 .
H23c21 0.3270 0.1683 1.2892 1.000 0.133 Uiso h 4 .
H24c21 0.2658 0.1256 1.2329 1.000 0.133 Uiso h 4 .
H25c21 0.3617 0.1236 1.2189 1.000 0.133 Uiso h 4 .
H26c22 0.5181 0.1049 0.9545 1.000 0.067 Uiso h 4 .
H27c22 0.4964 0.0681 1.0347 1.000 0.067 Uiso h 4 .
H28c24 0.3531 0.0219 1.0511 1.000 0.068 Uiso h 4 .
H29c26 0.2349 -0.0471 0.8501 1.000 0.069 Uiso h 4 .
H30c30 0.1728 -0.1437 0.9513 1.000 0.238 Uiso h 4 .
H31c30 0.1088 -0.0994 0.9992 1.000 0.238 Uiso h 4 .
H32c30 0.1419 -0.0696 0.9192 1.000 0.238 Uiso h 4 .
H33c31 0.1486 0.0051 1.0660 1.000 0.261 Uiso h 4 .
H34c31 0.1868 -0.0528 1.1232 1.000 0.261 Uiso h 4 .
H35c31 0.2409 0.0121 1.0972 1.000 0.261 Uiso h 4 .
H36c32 0.3025 -0.1097 1.0999 1.000 0.253 Uiso h 4 .
H37c32 0.2430 -0.1654 1.0586 1.000 0.253 Uiso h 4 .
H38c32 0.3223 -0.1389 1.0155 1.000 0.253 Uiso h 4 .
H39c33 0.3713 0.0351 0.7177 1.000 0.068 Uiso h 4 .
H40c33 0.3092 -0.0290 0.7220 1.000 0.068 Uiso h 4 .
H41c35 0.2173 0.0169 0.5955 1.000 0.058 Uiso h 4 .
H42c37 0.1342 0.1893 0.5736 1.000 0.055 Uiso h 4 .
H43c39 0.3085 0.1589 0.7233 1.000 0.055 Uiso h 4 .
H44c41 0.3293 0.1105 0.5344 1.000 0.130 Uiso h 4 .
H45c41 0.3008 0.1739 0.4795 1.000 0.130 Uiso h 4 .
H46c41 0.2821 0.1755 0.5702 1.000 0.130 Uiso h 4 .
H47c42 0.1712 0.0272 0.4314 1.000 0.124 Uiso h 4 .
H48c42 0.2675 0.0394 0.4366 1.000 0.124 Uiso h 4 .
H49c42 0.2230 0.0003 0.5056 1.000 0.124 Uiso h 4 .
H50c43 0.1640 0.2041 0.4588 1.000 0.117 Uiso h 4 .
H51c43 0.1622 0.1421 0.3965 1.000 0.117 Uiso h 4 .
H52c43 0.0928 0.1472 0.4597 1.000 0.117 Uiso h 4 .
H53c44 0.1679 0.2973 0.6716 1.000 0.061 Uiso h 4 .
H54c44 0.2635 0.2820 0.6788 1.000 0.061 Uiso h 4 .
H55c45 0.3646 0.3687 0.7075 1.000 0.089 Uiso h 4 .
H56c45 0.4089 0.3942 0.7865 1.000 0.089 Uiso h 4 .
H57c46 0.4689 0.3034 0.6764 1.000 0.202 Uiso h 4 .
H58c46 0.5104 0.3729 0.7106 1.000 0.202 Uiso h 4 .
H59c147 0.5173 0.2436 0.7440 0.382 0.199 Uiso h 1 .
H60c147 0.5853 0.3032 0.7395 0.382 0.199 Uiso h 1 .
H61c147 0.5212 0.3044 0.8077 0.382 0.199 Uiso h 1 .
H62c47 0.4762 0.2853 0.6217 0.621 0.202 Uiso h 2 .
H63c47 0.5372 0.2480 0.6828 0.621 0.202 Uiso h 2 .
H64c47 0.4408 0.2402 0.6913 0.621 0.202 Uiso h 2 .
H65c48 0.5559 0.0349 0.8427 1.000 0.079 Uiso h 4 .
H66c48 0.5008 0.0063 0.7715 1.000 0.079 Uiso h 4 .
H67c49 0.5394 0.1037 0.6972 1.000 0.109 Uiso h 4 .
H68c49 0.5966 0.1301 0.7682 1.000 0.109 Uiso h 4 .
H69c50 0.6279 0.0216 0.6610 1.000 0.120 Uiso h 4 .
H70c50 0.6907 0.0774 0.6973 1.000 0.120 Uiso h 4 .
H71c50 0.6639 0.0115 0.7477 1.000 0.120 Uiso h 4 .
H75o10 0.0393 0.0771 0.6088 1.000 0.081 Uiso h 4 .
O202 -0.003(2) 0.035(2) 0.759(2) 1.000 0.45(2) Uiso o 4 .
H76 -0.0648 -0.0290 0.6970 1.000 0.538 Uiso h 4 .
H77 -0.1160 0.0363 0.7269 1.000 0.538 Uiso h 4 .
H78 -0.0533 0.0460 0.6580 1.000 0.538 Uiso h 4 .

loop_
_atom_type_symbol
_atom_type_number_in_cell
_atom_type_description
_atom_type_scat_dispersion_real
_atom_type_scat_dispersion_imag
_atom_type_scat_source
'H ' 300 'hydrogen ' 0.0000 0.0000 ' Int. Tab. C, 4.2.6.8, 6.1.1.4'
'C ' 204 'carbon ' 0.0181 0.0091 ' Int. Tab. C, 4.2.6.8, 6.1.1.4'
'O ' 48 'oxygen ' 0.0492 0.0322 ' Int. Tab. C, 4.2.6.8, 6.1.1.4'

loop_
_geom_angle_atom_site_label_1
_geom_angle_atom_site_label_2
_geom_angle_atom_site_label_3
_geom_angle
_geom_angle_publ_flag
C45 O1 C1 114.8(4) yes
C48 O3 C28 112.8(4) yes
C13 O5 C12 61.0(3) yes
C16 O6 C15 61.0(3) yes
C34 O7 C35 61.3(3) yes
C38 O8 C37 60.8(3) yes
C36 O10 H75o10 109.4 no
C2 C1 C6 121.4(4) yes
O1 C1 C6 119.0(4) yes
O1 C1 C2 119.4(4) yes
C3 C2 C44 118.6(4) yes
C1 C2 C44 122.4(4) yes
C1 C2 C3 119.0(4) yes
H1c3 C3 C2 119.3 no
C4 C3 C2 121.6(4) yes
C4 C3 H1c3 119.1 no
C3 C4 C7 120.4(5) yes
C5 C4 C7 123.4(4) yes
C5 C4 C3 116.2(4) yes
H2c5 C5 C4 118.2 no
C6 C5 C4 123.3(4) yes
C6 C5 H2c5 118.5 no
C1 C6 C11 121.2(4) yes
C5 C6 C11 120.4(4) yes
C5 C6 C1 118.4(5) yes
C10 C7 C9 103.0(7) yes
C4 C7 C9 112.0(6) yes
C4 C7 C10 108.5(6) yes
C8 C7 C9 114.8(8) yes
C8 C7 C10 103.2(7) yes
C8 C7 C4 114.1(6) yes
H4c8 C8 C7 110.4 no
H3c8 C8 C7 108.2 no
H3c8 C8 H4c8 109.5 no
H5c8 C8 C7 109.8 no
H5c8 C8 H4c8 109.5 no
H5c8 C8 H3c8 109.5 no
C7 C9 H7c9 109.8 no
H8c9 C9 H7c9 109.5 no
H8c9 C9 C7 108.9 no
H6c9 C9 H7c9 109.5 no
H6c9 C9 C7 109.8 no
H6c9 C9 H8c9 109.5 no
H11c10 C10 H10c10 109.5 no
H9c10 C10 H10c10 109.5 no
H9c10 C10 H11c10 109.5 no
C7 C10 H10c10 109.8 no
C7 C10 H11c10 110.1 no
C7 C10 H9c10 108.5 no
H13c11 C11 C12 107.3 no
C6 C11 C12 117.8(4) yes
C6 C11 H13c11 107.4 no
H12c11 C11 C12 107.5 no
H12c11 C11 H13c11 109.5 no
H12c11 C11 C6 107.3 no
O5 C12 C11 109.7(4) yes
C13 C12 C11 120.5(4) yes
C13 C12 O5 59.7(3) yes
C17 C12 C11 117.3(4) yes
C17 C12 O5 117.2(4) yes
C17 C12 C13 118.3(4) yes
C14 C13 H14c13 91.4 no
C12 C13 H14c13 131.1 no
C12 C13 C14 123.9(4) yes
O5 C13 H14c13 139.8 no
O5 C13 C14 114.2(4) yes
O5 C13 C12 59.2(3) yes
C15 C14 C13 112.1(4) yes
O9 C14 C13 107.7(4) yes
O9 C14 C15 107.1(4) yes
C18 C14 C13 110.9(4) yes
C18 C14 C15 112.0(4) yes
C18 C14 O9 106.7(4) yes
H15c15 C15 C14 90.7 no
O6 C15 C14 115.0(4) yes
O6 C15 H15c15 139.2 no
C16 C15 C14 124.1(4) yes
C16 C15 H15c15 131.6 no
C16 C15 O6 59.2(3) yes
C15 C16 C22 120.0(4) yes
C17 C16 C22 117.2(4) yes
C17 C16 C15 118.3(4) yes
O6 C16 C22 110.2(4) yes
O6 C16 C15 59.8(3) yes
O6 C16 C17 117.8(4) yes
H16c17 C17 C12 107.3 no
C16 C17 C12 116.0(4) yes
C16 C17 H16c17 106.6 no
O2 C17 C12 104.4(4) yes
O2 C17 H16c17 117.9 no
O2 C17 C16 105.1(4) yes
C14 C18 C21 111.2(5) yes
C20 C18 C21 109.0(6) yes
C20 C18 C14 109.2(6) yes
C19 C18 C21 108.0(6) yes
C19 C18 C14 110.5(5) yes
C19 C18 C20 108.9(6) yes
H17c19 C19 H19c19 109.5 no
H18c19 C19 H19c19 109.5 no
H18c19 C19 H17c19 109.4 no
C18 C19 H19c19 109.4 no
C18 C19 H17c19 109.3 no
C18 C19 H18c19 109.7 no
H22c20 C20 H20c20 109.5 no
C18 C20 H20c20 110.4 no
C18 C20 H22c20 108.8 no
H21c20 C20 H20c20 109.5 no
H21c20 C20 H22c20 109.5 no
H21c20 C20 C18 109.2 no
H25c21 C21 H23c21 109.5 no
H24c21 C21 H23c21 109.5 no
H24c21 C21 H25c21 109.5 no
C18 C21 H23c21 109.4 no
C18 C21 H25c21 109.3 no
C18 C21 H24c21 109.7 no
H26c22 C22 C23 107.3 no
C16 C22 C23 118.0(4) yes
C16 C22 H26c22 107.3 no
H27c22 C22 C23 107.4 no
H27c22 C22 H26c22 109.5 no
H27c22 C22 C16 107.2 no
C22 C23 C24 120.0(4) yes
C28 C23 C24 117.6(5) yes
C28 C23 C22 122.4(4) yes
C23 C24 H28c24 118.2 no
C25 C24 H28c24 118.4 no
C25 C24 C23 123.4(5) yes
C24 C25 C26 116.4(5) yes
C29 C25 C26 122.2(5) yes
C29 C25 C24 121.3(5) yes
H29c26 C26 C27 119.1 no
C25 C26 C27 121.9(5) yes
C25 C26 H29c26 119.0 no
C33 C27 C26 119.6(4) yes
C28 C27 C26 119.6(4) yes
C28 C27 C33 120.7(4) yes
C23 C28 O3 119.1(4) yes
C27 C28 O3 119.9(4) yes
C27 C28 C23 120.9(4) yes
C31 C29 C30 112.9(9) yes
C25 C29 C30 115.7(6) yes
C25 C29 C31 113.0(8) yes
C32 C29 C30 105.3(9) yes
C32 C29 C31 102.0(8) yes
C32 C29 C25 106.3(7) yes
H31c30 C30 H32c30 109.5 no
H30c30 C30 H32c30 109.5 no
H30c30 C30 H31c30 109.4 no
C29 C30 H32c30 109.5 no
C29 C30 H31c30 109.7 no
C29 C30 H30c30 109.1 no
H34c31 C31 H35c31 109.5 no
H33c31 C31 H35c31 109.5 no
H33c31 C31 H34c31 109.4 no
C29 C31 H35c31 109.7 no
C29 C31 H34c31 110.2 no
C29 C31 H33c31 108.5 no
H37c32 C32 H36c32 109.5 no
H38c32 C32 H36c32 109.5 no
H38c32 C32 H37c32 109.5 no
C29 C32 H36c32 109.7 no
C29 C32 H37c32 109.5 no
C29 C32 H38c32 109.3 no
H39c33 C33 H40c33 109.5 no
C34 C33 H40c33 108.2 no
C34 C33 H39c33 108.5 no
C27 C33 H40c33 108.3 no
C27 C33 H39c33 108.3 no
C27 C33 C34 114.0(4) yes
C35 C34 C33 117.2(4) yes
O7 C34 C33 113.9(4) yes
O7 C34 C35 59.2(3) yes
C39 C34 C33 117.3(4) yes
C39 C34 C35 120.8(4) yes
C39 C34 O7 114.7(4) yes
O7 C35 H41c35 138.3 no
C36 C35 H41c35 90.5 no
C36 C35 O7 116.2(4) yes
C34 C35 H41c35 132.3 no
C34 C35 O7 59.5(3) yes
C34 C35 C36 123.2(4) yes
C37 C36 O10 110.3(4) yes
C35 C36 O10 104.6(4) yes
C35 C36 C37 113.5(4) yes
C40 C36 O10 108.7(4) yes
C40 C36 C37 108.1(4) yes
C40 C36 C35 111.6(4) yes
C36 C37 H42c37 89.2 no
C38 C37 H42c37 132.8 no
C38 C37 C36 122.7(4) yes
O8 C37 H42c37 136.8 no
O8 C37 C36 119.0(4) yes
O8 C37 C38 60.2(3) yes
O8 C38 C44 115.4(4) yes
C37 C38 C44 117.4(4) yes
C37 C38 O8 58.9(3) yes
C39 C38 C44 117.4(4) yes
C39 C38 O8 113.2(4) yes
C39 C38 C37 120.5(4) yes
C34 C39 O4 110.5(4) yes
H43c39 C39 O4 111.5 no
H43c39 C39 C34 104.2 no
C38 C39 O4 108.9(4) yes
C38 C39 C34 116.0(4) yes
C38 C39 H43c39 105.6 no
C42 C40 C43 107.4(5) yes
C36 C40 C43 110.3(5) yes
C36 C40 C42 110.3(5) yes
C41 C40 C43 109.1(5) yes
C41 C40 C42 110.1(5) yes
C41 C40 C36 109.6(5) yes
H45c41 C41 H46c41 109.5 no
C40 C41 H46c41 109.3 no
C40 C41 H45c41 109.3 no
H44c41 C41 H46c41 109.5 no
H44c41 C41 H45c41 109.5 no
H44c41 C41 C40 109.8 no
H47c42 C42 H49c42 109.5 no
C40 C42 H49c42 109.5 no
C40 C42 H47c42 109.1 no
H48c42 C42 H49c42 109.5 no
H48c42 C42 H47c42 109.5 no
H48c42 C42 C40 109.8 no
H51c43 C43 H50c43 109.5 no
C40 C43 H50c43 109.5 no
C40 C43 H51c43 109.4 no
H52c43 C43 H50c43 109.5 no
H52c43 C43 H51c43 109.5 no
H52c43 C43 C40 109.5 no
H53c44 C44 H54c44 109.5 no
C38 C44 H54c44 108.0 no
C38 C44 H53c44 107.9 no
C2 C44 H54c44 107.9 no
C2 C44 H53c44 107.9 no
C2 C44 C38 115.5(4) yes
H56c45 C45 O1 108.8 no
C46 C45 O1 109.2(6) yes
C46 C45 H56c45 109.0 no
H55c45 C45 O1 109.2 no
H55c45 C45 H56c45 109.5 no
H55c45 C45 C46 111.1 no
H57c46 C46 C45 105.8 no
C147 C46 C45 130(1) yes
C147 C46 H57c46 98.6 no
C47 C46 C45 119(1) yes
C47 C46 H57c46 25.4 no
C47 C46 C147 73(1) yes
H58c46 C46 C45 105.5 no
H58c46 C46 H57c46 109.5 no
H58c46 C46 C147 105.7 no
H58c46 C46 C47 120.2 no
H60c147 C147 H59c147 109.5 no
C46 C147 H59c147 113.5 no
C46 C147 H60c147 114.5 no
H61c147 C147 H59c147 109.4 no
H61c147 C147 H60c147 109.5 no
H61c147 C147 C46 100.0 no
H62c47 C47 H63c47 109.5 no
H64c47 C47 H63c47 109.5 no
H64c47 C47 H62c47 109.4 no
C46 C47 H63c47 111.3 no
C46 C47 H62c47 110.0 no
C46 C47 H64c47 107.1 no
O3 C48 H66c48 109.3 no
C49 C48 H66c48 109.4 no
C49 C48 O3 110.7(5) yes
H65c48 C48 H66c48 109.5 no
H65c48 C48 O3 109.2 no
H65c48 C48 C49 108.8 no
C48 C49 H68c49 108.7 no
H67c49 C49 H68c49 109.5 no
H67c49 C49 C48 108.0 no
C50 C49 H68c49 108.9 no
C50 C49 C48 113.8(6) yes
C50 C49 H67c49 107.9 no
H70c50 C50 C49 109.1 no
H69c50 C50 C49 110.1 no
H69c50 C50 H70c50 109.5 no
H71c50 C50 C49 109.2 no
H71c50 C50 H70c50 109.5 no
H71c50 C50 H69c50 109.4 no
H77 C101 H76 109.4 no
H78 C101 H76 109.4 no
H78 C101 H77 109.8 no
O202 C101 H76 108.6 no
O202 C101 H77 110.2 no
O202 C101 H78 109.4 no

loop_
_geom_bond_atom_site_label_1
_geom_bond_atom_site_label_2
_geom_bond_distance
_geom_bond_publ_flag
O1 C1 1.391(6) yes
O1 C45 1.447(7) yes
O2 C17 1.445(7) yes
O3 C28 1.386(6) yes
O3 C48 1.420(7) yes
O4 C39 1.433(5) yes
O5 C12 1.452(6) yes
O5 C13 1.460(6) yes
O6 C15 1.447(6) yes
O6 C16 1.438(6) yes
O7 C35 1.441(6) yes
O7 C34 1.447(6) yes
O8 C37 1.439(5) yes
O8 C38 1.458(5) yes
O9 C14 1.441(6) yes
O10 H75o10 0.960 no
O10 C36 1.441(6) yes
C1 C6 1.392(7) yes
C1 C2 1.380(7) yes
C2 C44 1.528(6) yes
C2 C3 1.383(7) yes
C3 C4 1.420(7) yes
C3 H1c3 0.960 no
C4 C5 1.395(7) yes
C4 C7 1.516(8) yes
C5 C6 1.367(7) yes
C5 H2c5 0.960 no
C6 C11 1.517(7) yes
C7 C9 1.46(1) yes
C7 C10 1.58(1) yes
C7 C8 1.43(1) yes
C8 H4c8 0.960 no
C8 H5c8 0.960 no
C8 H3c8 0.960 no
C9 H7c9 0.960 no
C9 H6c9 0.960 no
C9 H8c9 0.960 no
C10 H11c10 0.960 no
C10 H10c10 0.960 no
C10 H9c10 0.960 no
C11 C12 1.524(7) yes
C11 H12c11 0.960 no
C11 H13c11 0.960 no
C12 C17 1.502(7) yes
C12 C13 1.479(7) yes
C13 H14c13 0.960 no
C13 C14 1.520(7) yes
C14 C15 1.522(7) yes
C14 C18 1.570(8) yes
C15 H15c15 0.960 no
C15 C16 1.464(7) yes
C16 C22 1.519(7) yes
C16 C17 1.518(7) yes
C17 H16c17 0.960 no
C18 C21 1.49(1) yes
C18 C20 1.54(1) yes
C18 C19 1.51(1) yes
C19 H17c19 0.960 no
C19 H19c19 0.960 no
C19 H18c19 0.960 no
C20 H20c20 0.960 no
C20 H21c20 0.960 no
C20 H22c20 0.960 no
C21 H25c21 0.960 no
C21 H24c21 0.960 no
C21 H23c21 0.960 no
C22 C23 1.500(7) yes
C22 H27c22 0.960 no
C22 H26c22 0.960 no
C23 C24 1.400(7) yes
C23 C28 1.393(7) yes
C24 H28c24 0.960 no
C24 C25 1.386(8) yes
C25 C29 1.499(9) yes
C25 C26 1.413(7) yes
C26 C27 1.373(7) yes
C26 H29c26 0.960 no
C27 C33 1.533(7) yes
C27 C28 1.390(7) yes
C29 C32 1.61(2) yes
C29 C31 1.50(1) yes
C29 C30 1.47(1) yes
C30 H30c30 0.960 no
C30 H32c30 0.960 no
C30 H31c30 0.960 no
C31 H34c31 0.960 no
C31 H35c31 0.960 no
C31 H33c31 0.960 no
C32 H38c32 0.960 no
C32 H37c32 0.960 no
C32 H36c32 0.960 no
C33 C34 1.520(7) yes
C33 H40c33 0.960 no
C33 H39c33 0.960 no
C34 C39 1.510(7) yes
C34 C35 1.472(6) yes
C35 H41c35 0.960 no
C35 C36 1.500(7) yes
C36 C37 1.523(7) yes
C36 C40 1.573(7) yes
C37 C38 1.467(6) yes
C37 H42c37 0.960 no
C38 C39 1.524(7) yes
C38 C44 1.506(7) yes
C39 H43c39 0.960 no
C40 C41 1.53(1) yes
C40 C42 1.524(9) yes
C40 C43 1.538(9) yes
C41 H44c41 0.960 no
C41 H45c41 0.960 no
C41 H46c41 0.960 no
C42 H47c42 0.960 no
C42 H48c42 0.960 no
C42 H49c42 0.960 no
C43 H50c43 0.960 no
C43 H51c43 0.960 no
C43 H52c43 0.960 no
C44 H53c44 0.960 no
C44 H54c44 0.960 no
C45 C46 1.46(1) yes
C45 H55c45 0.960 no
C45 H56c45 0.960 no
C46 C147 1.14(4) yes
C46 C47 1.36(3) yes
C46 H57c46 0.960 no
C46 H58c46 0.960 no
C147 H59c147 0.960 no
C147 H60c147 0.960 no
C147 H61c147 0.960 no
C47 H62c47 0.960 no
C47 H63c47 0.960 no
C47 H64c47 0.960 no
C48 C49 1.493(9) yes
C48 H65c48 0.960 no
C48 H66c48 0.960 no
C49 C50 1.52(1) yes
C49 H67c49 0.960 no
C49 H68c49 0.960 no
C50 H69c50 0.960 no
C50 H70c50 0.960 no
C50 H71c50 0.960 no
C101 O202 1.32(4) yes
C101 H76 0.960 no
C101 H77 0.960 no
C101 H78 0.960 no
